data_4336146
loop_
_publ_author_name
'Grzegorz Wesela-Bauman'
'Paulina Cie\'cwierz'
'Krzysztof Durka'
'Sergiusz Luli\'nski'
'Janusz Serwatowski'
'Krzysztof Wo\'zniak'

_publ_contact_author_address
; 
 Crystallochemistry Laboratory 
 Department of Chemistry 
 University of Warsaw 
 Pasteura 1, 02-093 Warszawa, Poland 
 Laboratory of Fine Technologies 
 Department of Chemistry 
 Warsaw University of Technology 
 ul. Noakowskiego 3, 00-664 Warszawa, Poland 
;
_publ_contact_author_email grzegorz.wesela@chem.uw.edu.pl
_publ_contact_author_name ' Grzegorz Wesela-Bauman'
_publ_section_title
;
 Heteroleptic (2-Fluoro-3-pyridyl)arylborinic 8-Oxyquinolinates for the
 Potential Application in Organic Light-Emitting Devices
;
_journal_name_full 'Inorganic Chemistry'
_journal_page_first 10846
_journal_page_last 10859
_journal_paper_doi 10.1021/ic400729t
_journal_volume 52
_journal_year 2013
_chemical_absolute_configuration unk
_chemical_formula_moiety 'C20 H13 B1 Cl1 F1 N2 O1'
_chemical_formula_sum 'C20 H13 B Cl F N2 O'
_chemical_formula_weight 362.60
_space_group_IT_number 33
_symmetry_cell_setting orthorhombic
_symmetry_space_group_name_Hall 'P 2c -2n'
_symmetry_space_group_name_H-M 'P n a 21'
_atom_sites_solution_hydrogens difmap
_atom_sites_solution_primary direct
_audit_creation_date 13-06-11
_audit_creation_method CRYSTALS_ver_14.40
_cell_angle_alpha 90
_cell_angle_beta 90
_cell_angle_gamma 90
_cell_formula_units_Z 4
_cell_length_a 6.0002(7)
_cell_length_b 22.295(3)
_cell_length_c 12.1967(13)
_cell_measurement_reflns_used 1864
_cell_measurement_temperature 100
_cell_measurement_theta_max 29
_cell_measurement_theta_min 3
_cell_volume 1631.6(3)
_computing_cell_refinement 'CrysAlis, (Oxford Diffraction, 2002)'
_computing_data_collection 'KUMA KM4, (Oxford Diffraction, 2002)'
_computing_data_reduction 'CrysAlis, (Oxford Diffraction, 2002)'
_computing_molecular_graphics 'CAMERON (Watkin et al., 1996)'
_computing_publication_material 'CRYSTALS (Betteridge et al., 2003)'
_computing_structure_refinement 'CRYSTALS (Betteridge et al., 2003)'
_computing_structure_solution 'SHELXS 86 (Sheldrick, 1986)'
_diffrn_ambient_temperature 100
_diffrn_measured_fraction_theta_full 0.999
_diffrn_measured_fraction_theta_max 0.999
_diffrn_measurement_device Area
_diffrn_measurement_device_type 'Oxford Diffraction XCALIBUR'
_diffrn_measurement_method \w/2\q
_diffrn_radiation_monochromator graphite
_diffrn_radiation_type 'Mo K\a'
_diffrn_radiation_wavelength 0.71073
_diffrn_reflns_av_R_equivalents 0.088
_diffrn_reflns_limit_h_max 7
_diffrn_reflns_limit_h_min -7
_diffrn_reflns_limit_k_max 27
_diffrn_reflns_limit_k_min -27
_diffrn_reflns_limit_l_max 14
_diffrn_reflns_limit_l_min -14
_diffrn_reflns_number 9273
_diffrn_reflns_theta_full 25.677
_diffrn_reflns_theta_max 25.677
_diffrn_reflns_theta_min 3.210
_diffrn_standards_number 0
_exptl_absorpt_coefficient_mu 0.256
_exptl_absorpt_correction_T_max 0.97
_exptl_absorpt_correction_T_min 0.95
_exptl_absorpt_correction_type multi-scan
_exptl_absorpt_process_details 'CrysAlis, (Oxford Diffraction, 2002)'
_exptl_crystal_colour green
_exptl_crystal_density_diffrn 1.476
_exptl_crystal_description block
_exptl_crystal_F_000 744
_exptl_crystal_size_max 0.200
_exptl_crystal_size_mid 0.150
_exptl_crystal_size_min 0.100
_refine_diff_density_max 0.70
_refine_diff_density_min -0.65
_refine_ls_extinction_method none
_refine_ls_goodness_of_fit_ref 0.9998
_refine_ls_hydrogen_treatment constr
_refine_ls_matrix_type full
_refine_ls_number_parameters 235
_refine_ls_number_reflns 2950
_refine_ls_number_restraints 1
_refine_ls_R_factor_all 0.0877
_refine_ls_R_factor_gt 0.0402
_refine_ls_shift/su_max 0.0002950
_refine_ls_shift/su_mean 0.0000139
_refine_ls_structure_factor_coef Fsqd
_refine_ls_weighting_details
;
 Method, part 1, Chebychev polynomial, (Watkin, 1994, Prince, 1982) 
 [weight] = 1.0/[A~0~*T~0~(x)+A~1~*T~1~(x) ... +A~n-1~]*T~n-1~(x)] 
 where A~i~ are the Chebychev coefficients listed below and x= Fcalc/Fmax 
 Method = Robust Weighting (Prince, 1982) 
 W = [weight] * [1-(deltaF/6*sigmaF)^2^]^2^ 
 A~i~ are: 
 17.1 18.5 7.75 3.20 
;
_refine_ls_weighting_scheme calc
_refine_ls_wR_factor_all 0.1021
_refine_ls_wR_factor_gt 0.0673
_refine_ls_wR_factor_ref 0.1021
_reflns_limit_h_max 7
_reflns_limit_h_min 0
_reflns_limit_k_max 27
_reflns_limit_k_min 0
_reflns_limit_l_max 14
_reflns_limit_l_min -14
_reflns_number_gt 1637
_reflns_number_total 2959
_reflns_threshold_expression I>2.0\s(I)
_oxford_diffrn_Wilson_B_factor 0.00
_oxford_diffrn_Wilson_scale 0.00
_oxford_refine_ls_r_factor_ref 0.0877
_oxford_refine_ls_scale 0.4711(7)
_oxford_reflns_number_all 2950
_oxford_reflns_threshold_expression_ref I>0.0\s(I)
_oxford_structure_analysis_title 'compd_10 (pc20b) in Pna2(1)'
_cod_data_source_file ic400729t_si_006.cif
_cod_data_source_block 10
_cod_original_sg_symbol_H-M 'P n a 21 '
_cod_original_formula_sum 'C20 H13 B1 Cl1 F1 N2 O1'
_cod_database_code 4336146

loop_
_symmetry_equiv_pos_as_xyz
x,y,z
-x+1/2,y+1/2,z+1/2
x+1/2,-y+1/2,z
-x,-y,z+1/2

loop_
_atom_site_label
_atom_site_type_symbol
_atom_site_fract_x
_atom_site_fract_y
_atom_site_fract_z
_atom_site_U_iso_or_equiv
_atom_site_occupancy
_atom_site_adp_type
_atom_site_refinement_flags_posn
H11 H 0.5905 0.4000 0.9120 0.0500 1.0000 Uiso R
H12 H 0.7855 0.3346 1.0241 0.0500 1.0000 Uiso R
H13 H 1.0700 0.2746 0.9514 0.0500 1.0000 Uiso R
H14 H 1.1667 0.2840 0.7672 0.0500 1.0000 Uiso R
H15 H 0.9678 0.3493 0.6538 0.0500 1.0000 Uiso R
H1 H 0.2290 0.4251 0.8263 0.0500 1.0000 Uiso R
H2 H 0.0329 0.5101 0.8883 0.0500 1.0000 Uiso R
H3 H 0.1476 0.6055 0.8391 0.0500 1.0000 Uiso R
H6 H 0.7568 0.6681 0.6123 0.0500 1.0000 Uiso R
H7 H 0.9318 0.5773 0.5638 0.0500 1.0000 Uiso R
H18 H 0.5449 0.3014 0.6441 0.0500 1.0000 Uiso R
H19 H 0.3291 0.2525 0.5101 0.0500 1.0000 Uiso R
H20 H 0.1285 0.3090 0.3860 0.0500 1.0000 Uiso R
C16 C 0.3465(10) 0.41412(19) 0.5141(4) 0.0200 1.0000 Uani .
C17 C 0.4769(8) 0.3865(2) 0.5950(4) 0.0149 1.0000 Uani .
C18 C 0.4647(9) 0.3244(2) 0.5918(4) 0.0192 1.0000 Uani .
C19 C 0.3353(9) 0.2951(2) 0.5130(4) 0.0201 1.0000 Uani .
C20 C 0.2177(9) 0.3290(2) 0.4389(4) 0.0217 1.0000 Uani .
C1 C 0.2785(10) 0.4641(2) 0.8062(4) 0.0241 1.0000 Uani .
C2 C 0.1609(10) 0.5151(2) 0.8433(4) 0.0248 1.0000 Uani .
C3 C 0.2278(10) 0.5715(3) 0.8134(4) 0.0262 1.0000 Uani .
C4 C 0.4160(9) 0.5795(2) 0.7458(5) 0.0214 1.0000 Uani .
C5 C 0.5091(10) 0.6321(2) 0.7050(4) 0.0232 1.0000 Uani .
C6 C 0.6975(10) 0.6313(2) 0.6387(4) 0.0298 1.0000 Uani .
C7 C 0.8032(10) 0.5772(2) 0.6093(4) 0.0270 1.0000 Uani .
C8 C 0.7151(9) 0.5241(2) 0.6471(4) 0.0211 1.0000 Uani .
C9 C 0.5275(9) 0.5266(2) 0.7162(4) 0.0160 1.0000 Uani .
C10 C 0.7528(9) 0.3817(2) 0.7697(4) 0.0184 1.0000 Uani .
C11 C 0.7058(9) 0.3762(2) 0.8810(4) 0.0224 1.0000 Uani .
C12 C 0.8218(9) 0.3371(2) 0.9484(4) 0.0243 1.0000 Uani .
C13 C 0.9926(9) 0.3022(2) 0.9058(4) 0.0235 1.0000 Uani .
C14 C 1.0477(9) 0.3070(2) 0.7967(4) 0.0199 1.0000 Uani .
C15 C 0.9291(8) 0.34645(19) 0.7292(5) 0.0205 1.0000 Uani .
O1 O 0.7811(6) 0.46788(14) 0.6287(3) 0.0224 1.0000 Uani .
Cl1 Cl 0.3854(3) 0.70101(5) 0.73492(15) 0.0323 1.0000 Uani .
F1 F 0.3465(6) 0.47538(12) 0.5098(2) 0.0274 1.0000 Uani .
B1 B 0.6215(12) 0.4233(2) 0.6851(5) 0.0193 1.0000 Uani .
N1 N 0.4588(7) 0.47079(17) 0.7441(4) 0.0209 1.0000 Uani .
N2 N 0.2207(7) 0.38957(19) 0.4391(3) 0.0210 1.0000 Uani .

loop_
_atom_site_aniso_label
_atom_site_aniso_U_11
_atom_site_aniso_U_22
_atom_site_aniso_U_33
_atom_site_aniso_U_23
_atom_site_aniso_U_13
_atom_site_aniso_U_12
C16 0.023(3) 0.016(2) 0.021(3) 0.000(2) 0.007(2) 0.001(2)
C17 0.011(3) 0.018(3) 0.016(2) -0.001(2) -0.001(2) 0.002(2)
C18 0.014(3) 0.021(3) 0.023(3) -0.002(2) 0.008(3) 0.001(2)
C19 0.017(3) 0.024(3) 0.020(2) -0.002(3) 0.000(2) 0.000(3)
C20 0.016(3) 0.029(3) 0.020(3) -0.006(2) 0.001(3) -0.002(2)
C1 0.024(3) 0.027(3) 0.021(3) 0.001(2) -0.004(3) -0.001(3)
C2 0.023(3) 0.025(3) 0.027(3) -0.001(2) 0.001(3) 0.000(3)
C3 0.023(3) 0.034(3) 0.021(3) -0.005(3) 0.004(3) 0.008(3)
C4 0.022(3) 0.024(2) 0.019(3) -0.002(3) -0.007(3) 0.003(2)
C5 0.028(3) 0.015(2) 0.027(3) -0.001(2) -0.009(3) 0.005(2)
C6 0.040(4) 0.028(3) 0.021(3) 0.002(3) -0.005(3) -0.010(3)
C7 0.028(3) 0.033(3) 0.020(3) 0.007(2) -0.002(3) -0.006(3)
C8 0.017(3) 0.022(3) 0.024(3) -0.002(3) -0.006(3) 0.002(2)
C9 0.019(3) 0.013(2) 0.016(3) 0.001(2) -0.002(2) 0.000(2)
C10 0.015(3) 0.020(3) 0.019(2) -0.0025(19) -0.006(2) -0.004(2)
C11 0.016(3) 0.024(3) 0.027(3) -0.002(2) 0.000(3) 0.000(2)
C12 0.026(3) 0.025(3) 0.022(3) 0.002(2) -0.005(3) -0.002(2)
C13 0.024(3) 0.018(3) 0.028(3) -0.001(2) -0.009(3) 0.000(2)
C14 0.012(3) 0.019(3) 0.028(3) -0.008(2) -0.002(2) -0.001(2)
C15 0.018(3) 0.022(2) 0.021(2) 0.002(3) 0.001(3) 0.000(2)
O1 0.018(2) 0.0197(19) 0.029(2) -0.0035(16) 0.0028(18) -0.0001(16)
Cl1 0.0462(9) 0.0182(5) 0.0325(7) -0.0029(8) -0.0079(8) 0.0060(7)
F1 0.0315(18) 0.0190(14) 0.0317(17) 0.0029(15) -0.0092(15) 0.0015(16)
B1 0.019(3) 0.015(3) 0.024(3) -0.001(2) 0.004(3) 0.003(3)
N1 0.019(2) 0.024(2) 0.020(2) -0.003(2) -0.004(2) 0.0018(18)
N2 0.021(3) 0.023(2) 0.019(2) -0.0014(18) 0.002(2) -0.001(2)

loop_
_atom_type_symbol
_atom_type_scat_dispersion_real
_atom_type_scat_dispersion_imag
_atom_type_scat_Cromer_Mann_a1
_atom_type_scat_Cromer_Mann_b1
_atom_type_scat_Cromer_Mann_a2
_atom_type_scat_Cromer_Mann_b2
_atom_type_scat_Cromer_Mann_a3
_atom_type_scat_Cromer_Mann_b3
_atom_type_scat_Cromer_Mann_a4
_atom_type_scat_Cromer_Mann_b4
_atom_type_scat_Cromer_Mann_c
_atom_type_scat_source
C 0.0033 0.0016 2.3100 20.8439 1.0200 10.2075 1.5886 0.5687 0.8650 51.6512 0.2156 'International Tables Vol C 4.2.6.8 and 6.1.1.4'
H 0.0000 0.0000 0.4930 10.5109 0.3229 26.1257 0.1402 3.1424 0.0408 57.7998 0.0030 'International Tables Vol C 4.2.6.8 and 6.1.1.4'
O 0.0106 0.0060 3.0485 13.2771 2.2868 5.7011 1.5463 0.3239 0.8670 32.9089 0.2508 'International Tables Vol C 4.2.6.8 and 6.1.1.4'
Cl 0.1484 0.1585 11.4604 0.0104 7.1964 1.1662 6.2556 18.5194 1.6455 47.7784 -9.5574 'International Tables Vol C 4.2.6.8 and 6.1.1.4'
F 0.0171 0.0103 3.5392 10.2825 2.6412 4.2944 1.5170 0.2615 1.0243 26.1476 0.2776 'International Tables Vol C 4.2.6.8 and 6.1.1.4'
B 0.0013 0.0007 2.0545 23.2185 1.3326 1.0210 1.0979 60.3498 0.7068 0.1403 -0.1932 'International Tables Vol C 4.2.6.8 and 6.1.1.4'
N 0.0061 0.0033 12.2126 0.0057 3.1322 9.8933 2.0125 28.9975 1.1663 0.5826 -11.5290 'International Tables Vol C 4.2.6.8 and 6.1.1.4'

loop_
_geom_angle_atom_site_label_1
_geom_angle_atom_site_label_2
_geom_angle_atom_site_label_3
_geom_angle
_geom_angle_publ_flag
C17 C16 F1 117.7(4) yes
C17 C16 N2 129.2(4) yes
F1 C16 N2 113.1(4) yes
C16 C17 C18 112.9(4) yes
C16 C17 B1 123.6(4) yes
C18 C17 B1 123.5(5) yes
H18 C18 C17 119.6 no
H18 C18 C19 119.4 no
C17 C18 C19 121.0(5) yes
H19 C19 C18 120.9 no
H19 C19 C20 120.4 no
C18 C19 C20 118.7(5) yes
H20 C20 C19 118.4 no
H20 C20 N2 118.7 no
C19 C20 N2 122.9(5) yes
H1 C1 C2 119.8 no
H1 C1 N1 120.3 no
C2 C1 N1 119.9(5) yes
C1 C2 H2 119.6 no
C1 C2 C3 120.5(5) yes
H2 C2 C3 119.9 no
H3 C3 C2 119.7 no
H3 C3 C4 119.8 no
C2 C3 C4 120.5(5) yes
C3 C4 C5 129.7(5) yes
C3 C4 C9 115.2(5) yes
C5 C4 C9 115.1(5) yes
C4 C5 C6 121.6(5) yes
C4 C5 Cl1 119.8(4) yes
C6 C5 Cl1 118.6(4) yes
H6 C6 C5 119.4 no
H6 C6 C7 118.9 no
C5 C6 C7 121.7(5) yes
C6 C7 H7 120.9 no
C6 C7 C8 118.5(5) yes
H7 C7 C8 120.6 no
C7 C8 C9 118.2(5) yes
C7 C8 O1 129.6(5) yes
C9 C8 O1 112.1(5) yes
C8 C9 C4 124.7(5) yes
C8 C9 N1 110.9(4) yes
C4 C9 N1 124.2(4) yes
C11 C10 C15 116.5(5) yes
C11 C10 B1 125.6(5) yes
C15 C10 B1 117.9(5) yes
H11 C11 C10 119.1 no
H11 C11 C12 118.7 no
C10 C11 C12 122.2(5) yes
H12 C12 C11 119.9 no
H12 C12 C13 120.0 no
C11 C12 C13 120.1(5) yes
H13 C13 C12 120.3 no
H13 C13 C14 120.0 no
C12 C13 C14 119.7(5) yes
H14 C14 C13 120.3 no
H14 C14 C15 119.9 no
C13 C14 C15 119.8(5) yes
C10 C15 H15 119.1 no
C10 C15 C14 121.8(5) yes
H15 C15 C14 119.1 no
C8 O1 B1 110.2(4) yes
C17 B1 C10 114.0(4) yes
C17 B1 O1 110.9(4) yes
C10 B1 O1 110.9(5) yes
C17 B1 N1 108.1(5) yes
C10 B1 N1 113.1(4) yes
O1 B1 N1 98.8(4) yes
B1 N1 C9 107.9(4) yes
B1 N1 C1 132.4(4) yes
C9 N1 C1 119.6(4) yes
C20 N2 C16 115.3(5) yes

loop_
_geom_bond_atom_site_label_1
_geom_bond_atom_site_label_2
_geom_bond_distance
_geom_bond_publ_flag
H11 C11 0.950 no
H12 C12 0.950 no
H13 C13 0.950 no
H14 C14 0.950 no
H15 C15 0.950 no
H1 C1 0.950 no
H2 C2 0.950 no
H3 C3 0.950 no
H6 C6 0.950 no
H7 C7 0.950 no
H18 C18 0.950 no
H19 C19 0.950 no
H20 C20 0.950 no
C16 C17 1.402(7) yes
C16 F1 1.367(5) yes
C16 N2 1.306(7) yes
C17 C18 1.388(7) yes
C17 B1 1.623(8) yes
C18 C19 1.398(7) yes
C19 C20 1.374(7) yes
C20 N2 1.349(6) yes
C1 C2 1.413(7) yes
C1 N1 1.329(7) yes
C2 C3 1.369(8) yes
C3 C4 1.410(8) yes
C4 C5 1.389(7) yes
C4 C9 1.403(7) yes
C5 C6 1.390(8) yes
C5 Cl1 1.745(5) yes
C6 C7 1.409(8) yes
C7 C8 1.377(7) yes
C8 C9 1.407(7) yes
C8 O1 1.333(6) yes
C9 N1 1.355(6) yes
C10 C11 1.392(6) yes
C10 C15 1.407(7) yes
C10 B1 1.597(7) yes
C11 C12 1.385(7) yes
C12 C13 1.389(7) yes
C13 C14 1.376(7) yes
C14 C15 1.398(7) yes
O1 B1 1.541(7) yes
B1 N1 1.610(7) yes

loop_
_geom_hbond_atom_site_label_D
_geom_hbond_atom_site_label_H
_geom_hbond_atom_site_label_A
_geom_hbond_site_symmetry_A
_geom_hbond_angle_DHA
_geom_hbond_distance_DH
_geom_hbond_distance_HA
_geom_hbond_distance_DA
_geom_hbond_publ_flag
C3 H3 N2 4_565 129.57(16) 0.950 2.527 3.217(7) yes
